data_2212791
loop_
_publ_author_name
'B. Sridhar'
'K. Ravikumar'
'Y. S. Sadanandam'

_publ_section_title
4-(2,4-Dichlorophenyl)-5-(<i>N</i>,<i>N</i>-diethylcarbamoyl)-6-methyl-3,4-dihydropyrimidine-2(1<i>H</i>)-thione
_journal_coeditor_code BT2288
_journal_issue 4
_journal_name_full 'Acta Crystallographica Section E'
_journal_page_first o1772
_journal_page_last o1773
_journal_paper_doi 10.1107/S1600536807011440
_journal_volume 63
_journal_year 2007
_chemical_formula_iupac 'C16 H19 Cl2 N3 O S'
_chemical_formula_moiety 'C16 H19 Cl2 N3 O S'
_chemical_formula_sum 'C16 H19 Cl2 N3 O S'
_chemical_formula_weight 372.30
_chemical_name_systematic
;4-(2,4-Dichlorophenyl)-5-(N,N-diethylcarbamoyl)-6-methyl-3,4-dihydropyrimidine-
2(1H)-thione
;
_space_group_IT_number 33
_symmetry_cell_setting orthorhombic
_symmetry_space_group_name_Hall 'P 2c -2n'
_symmetry_space_group_name_H-M 'P n a 21'
_atom_sites_solution_hydrogens geom
_atom_sites_solution_primary direct
_atom_sites_solution_secondary difmap
_audit_creation_method SHELXL-97
_cell_angle_alpha 90.00
_cell_angle_beta 90.00
_cell_angle_gamma 90.00
_cell_formula_units_Z 8
_cell_length_a 11.7548(11)
_cell_length_b 14.4443(14)
_cell_length_c 20.946(2)
_cell_measurement_reflns_used 6069
_cell_measurement_temperature 293(2)
_cell_measurement_theta_max 27.81
_cell_measurement_theta_min 2.23
_cell_volume 3556.4(6)
_computing_cell_refinement 'SAINT (Bruker, 2001)'
_computing_data_collection 'SMART (Bruker, 2001)'
_computing_data_reduction SAINT
_computing_molecular_graphics
;
DIAMOND (Brandenburg & Putz, 2005) and PLATON (Spek, 2003)
;
_computing_publication_material SHELXL97
_computing_structure_refinement 'SHELXL97 (Sheldrick, 1997)'
_computing_structure_solution 'SHELXS97 (Sheldrick, 1997)'
_diffrn_ambient_temperature 293(2)
_diffrn_measured_fraction_theta_full 1.000
_diffrn_measured_fraction_theta_max 1.000
_diffrn_measurement_device 'Bruker SMART APEX CCD area-detector'
_diffrn_measurement_device_type 'Bruker SMART APEX CCD Area Detector'
_diffrn_measurement_method \w
_diffrn_radiation_monochromator graphite
_diffrn_radiation_source 'fine-focus sealed tube'
_diffrn_radiation_type MoK\a
_diffrn_radiation_wavelength 0.71073
_diffrn_reflns_av_R_equivalents 0.0230
_diffrn_reflns_av_sigmaI/netI 0.0216
_diffrn_reflns_limit_h_max 13
_diffrn_reflns_limit_h_min -13
_diffrn_reflns_limit_k_max 17
_diffrn_reflns_limit_k_min -17
_diffrn_reflns_limit_l_max 24
_diffrn_reflns_limit_l_min -24
_diffrn_reflns_number 24169
_diffrn_reflns_theta_full 25.00
_diffrn_reflns_theta_max 25.00
_diffrn_reflns_theta_min 1.71
_diffrn_standards_number 0
_exptl_absorpt_coefficient_mu 0.489
_exptl_absorpt_correction_type none
_exptl_crystal_colour colorless
_exptl_crystal_density_diffrn 1.391
_exptl_crystal_density_method 'not measured'
_exptl_crystal_description block
_exptl_crystal_F_000 1552
_exptl_crystal_size_max 0.20
_exptl_crystal_size_mid 0.15
_exptl_crystal_size_min 0.10
_refine_diff_density_max 0.294
_refine_diff_density_min -0.155
_refine_ls_abs_structure_details 'Flack, 1983'
_refine_ls_abs_structure_Flack 0.62(4)
_refine_ls_extinction_method none
_refine_ls_goodness_of_fit_ref 1.054
_refine_ls_hydrogen_treatment mixed
_refine_ls_matrix_type full
_refine_ls_number_parameters 432
_refine_ls_number_reflns 6232
_refine_ls_number_restraints 1
_refine_ls_restrained_S_all 1.054
_refine_ls_R_factor_all 0.0362
_refine_ls_R_factor_gt 0.0337
_refine_ls_shift/su_max 0.000
_refine_ls_shift/su_mean 0.000
_refine_ls_structure_factor_coef Fsqd
_refine_ls_weighting_details 'calc w=1/[\s^2^(Fo^2^)+(0.0505P)^2^+0.7727P] where P=(Fo^2^+2Fc^2^)/3'
_refine_ls_weighting_scheme calc
_refine_ls_wR_factor_gt 0.0836
_refine_ls_wR_factor_ref 0.0854
_reflns_number_gt 5875
_reflns_number_total 6232
_reflns_threshold_expression I>2\s(I)
_cod_data_source_file bt2288.cif
_cod_data_source_block I
_cod_original_cell_volume 3556.5(6)
_cod_database_code 2212791
_cod_database_fobs_code 2212791

loop_
_symmetry_equiv_pos_as_xyz
'x, y, z'
'-x, -y, z+1/2'
'x+1/2, -y+1/2, z'
'-x+1/2, y+1/2, z+1/2'

loop_
_atom_site_type_symbol
_atom_site_label
_atom_site_fract_x
_atom_site_fract_y
_atom_site_fract_z
_atom_site_U_iso_or_equiv
_atom_site_adp_type
_atom_site_calc_flag
_atom_site_refinement_flags
_atom_site_occupancy
Cl Cl1 0.70019(6) 0.55216(5) 0.31802(4) 0.05636(19) Uani d . 1
Cl Cl2 0.30260(8) 0.69149(6) 0.24106(4) 0.0740(3) Uani d . 1
S S1 0.40869(6) 0.13861(5) 0.25445(3) 0.04689(16) Uani d . 1
O O32 0.76362(15) 0.36475(14) 0.41985(9) 0.0488(5) Uani d . 1
N N1 0.43228(19) 0.23839(15) 0.35869(9) 0.0372(4) Uani d . 1
H H1N 0.371(2) 0.2042(17) 0.3742(11) 0.029(6) Uiso d . 1
N N5 0.55474(19) 0.27397(15) 0.27857(11) 0.0376(5) Uani d . 1
H H5N 0.586(2) 0.2611(18) 0.2452(14) 0.035(7) Uiso d . 1
N N33 0.63231(17) 0.45165(14) 0.46899(10) 0.0377(4) Uani d . 1
C C2 0.4966(2) 0.28904(16) 0.40241(11) 0.0340(5) Uani d . 1
C C3 0.57658(19) 0.34748(16) 0.38161(11) 0.0317(5) Uani d . 1
C C4 0.59031(19) 0.35935(15) 0.31004(11) 0.0325(5) Uani d . 1
H H4 0.6707 0.3707 0.3004 0.039 Uiso calc R 1
C C6 0.4689(2) 0.22243(16) 0.29845(11) 0.0346(5) Uani d . 1
C C7 0.5199(2) 0.44274(16) 0.28767(10) 0.0333(5) Uani d . 1
C C8 0.4110(2) 0.43294(18) 0.26310(12) 0.0403(5) Uani d . 1
H H8 0.3822 0.3738 0.2564 0.048 Uiso calc R 1
C C9 0.3445(2) 0.50803(19) 0.24840(14) 0.0483(6) Uani d . 1
H H9 0.2718 0.4997 0.2319 0.058 Uiso calc R 1
C C10 0.3862(2) 0.59539(19) 0.25825(13) 0.0475(6) Uani d . 1
C C11 0.4949(2) 0.60884(18) 0.28046(12) 0.0451(6) Uani d . 1
H H11 0.5235 0.6683 0.2861 0.054 Uiso calc R 1
C C12 0.5610(2) 0.53238(18) 0.29420(11) 0.0387(5) Uani d . 1
C C21 0.4710(3) 0.2660(2) 0.47070(12) 0.0466(6) Uani d . 1
H H21A 0.3994 0.2928 0.4826 0.070 Uiso calc R 1
H H21B 0.5300 0.2905 0.4976 0.070 Uiso calc R 1
H H21C 0.4674 0.2000 0.4757 0.070 Uiso calc R 1
C C31 0.66356(19) 0.38949(16) 0.42494(11) 0.0334(5) Uani d . 1
C C34 0.7168(3) 0.4796(2) 0.51658(14) 0.0522(7) Uani d . 1
H H34A 0.6995 0.5417 0.5312 0.063 Uiso calc R 1
H H34B 0.7914 0.4808 0.4968 0.063 Uiso calc R 1
C C35 0.7194(3) 0.4156(3) 0.57275(17) 0.0782(11) Uani d . 1
H H35A 0.7527 0.3576 0.5603 0.117 Uiso calc R 1
H H35B 0.6433 0.4053 0.5877 0.117 Uiso calc R 1
H H35C 0.7640 0.4428 0.6063 0.117 Uiso calc R 1
C C36 0.5180(2) 0.48996(18) 0.47501(14) 0.0442(6) Uani d . 1
H H36A 0.4855 0.4694 0.5152 0.053 Uiso calc R 1
H H36B 0.4711 0.4653 0.4409 0.053 Uiso calc R 1
C C37 0.5133(3) 0.5947(2) 0.4726(2) 0.0705(10) Uani d . 1
H H37A 0.5377 0.6156 0.4313 0.106 Uiso calc R 1
H H37B 0.5625 0.6199 0.5048 0.106 Uiso calc R 1
H H37C 0.4367 0.6150 0.4802 0.106 Uiso calc R 1
Cl Cl1' 0.48498(6) -0.05823(5) 0.07621(5) 0.0729(3) Uani d . 1
Cl Cl2' 0.08761(6) -0.21173(5) 0.14123(4) 0.05690(19) Uani d . 1
S S1' 0.16956(6) 0.33529(4) 0.14824(3) 0.04515(15) Uani d . 1
O O32' 0.54086(14) 0.13619(14) -0.02589(9) 0.0476(5) Uani d . 1
N N1' 0.20952(19) 0.25839(14) 0.03565(10) 0.0353(4) Uani d . 1
H H1'N 0.158(2) 0.2871(19) 0.0232(12) 0.031(7) Uiso d . 1
N N5' 0.32649(18) 0.21187(14) 0.11578(10) 0.0366(4) Uani d . 1
H H5'N 0.342(2) 0.2134(17) 0.1564(14) 0.035(7) Uiso d . 1
N N33' 0.41261(17) 0.05501(15) -0.08152(11) 0.0410(5) Uani d . 1
C C2' 0.2745(2) 0.21177(16) -0.00993(11) 0.0333(5) Uani d . 1
C C3' 0.35242(19) 0.15017(15) 0.00966(11) 0.0322(5) Uani d . 1
C C4' 0.36421(19) 0.13057(15) 0.08050(11) 0.0321(5) Uani d . 1
H H4' 0.4447 0.1197 0.0901 0.039 Uiso calc R 1
C C6' 0.2394(2) 0.26421(15) 0.09761(11) 0.0335(5) Uani d . 1
C C7' 0.2964(2) 0.04444(16) 0.09938(11) 0.0335(5) Uani d . 1
C C8' 0.1841(2) 0.05045(17) 0.11883(12) 0.0393(5) Uani d . 1
H H8' 0.1509 0.1087 0.1225 0.047 Uiso calc R 1
C C9' 0.1190(2) -0.02733(17) 0.13309(12) 0.0413(6) Uani d . 1
H H9' 0.0437 -0.0215 0.1462 0.050 Uiso calc R 1
C C10' 0.1688(2) -0.11290(17) 0.12728(11) 0.0423(6) Uani d . 1
C C11' 0.2809(2) -0.12253(18) 0.11020(14) 0.0464(6) Uani d . 1
H H11' 0.3143 -0.1808 0.1077 0.056 Uiso calc R 1
C C12' 0.3430(2) -0.04402(18) 0.09690(13) 0.0423(6) Uani d . 1
C C21' 0.2514(2) 0.24011(18) -0.07759(12) 0.0434(6) Uani d . 1
H H21D 0.3080 0.2136 -0.1051 0.065 Uiso calc R 1
H H21E 0.2539 0.3064 -0.0808 0.065 Uiso calc R 1
H H21F 0.1774 0.2185 -0.0901 0.065 Uiso calc R 1
C C31' 0.44124(19) 0.11205(16) -0.03390(11) 0.0339(5) Uani d . 1
C C34' 0.4986(2) 0.0335(2) -0.12992(14) 0.0527(7) Uani d . 1
H H34C 0.4832 -0.0274 -0.1475 0.063 Uiso calc R 1
H H34D 0.5728 0.0313 -0.1097 0.063 Uiso calc R 1
C C35' 0.5019(4) 0.1011(3) -0.1823(2) 0.0875(12) Uani d . 1
H H35D 0.5153 0.1619 -0.1652 0.131 Uiso calc R 1
H H35E 0.4305 0.1005 -0.2046 0.131 Uiso calc R 1
H H35F 0.5620 0.0853 -0.2113 0.131 Uiso calc R 1
C C36' 0.2987(2) 0.0152(2) -0.09109(15) 0.0505(7) Uani d . 1
H H36C 0.2698 0.0348 -0.1323 0.061 Uiso calc R 1
H H36D 0.2479 0.0391 -0.0586 0.061 Uiso calc R 1
C C37' 0.2981(3) -0.0892(2) -0.0883(2) 0.0807(12) Uani d . 1
H H37D 0.3188 -0.1090 -0.0461 0.121 Uiso calc R 1
H H37E 0.3518 -0.1133 -0.1185 0.121 Uiso calc R 1
H H37F 0.2234 -0.1116 -0.0983 0.121 Uiso calc R 1

loop_
_atom_site_aniso_label
_atom_site_aniso_U_11
_atom_site_aniso_U_22
_atom_site_aniso_U_33
_atom_site_aniso_U_12
_atom_site_aniso_U_13
_atom_site_aniso_U_23
Cl1 0.0477(4) 0.0456(4) 0.0758(5) -0.0127(3) -0.0108(3) -0.0016(3)
Cl2 0.0804(5) 0.0616(5) 0.0799(6) 0.0311(4) -0.0017(4) 0.0147(4)
S1 0.0607(4) 0.0420(3) 0.0381(3) -0.0094(3) -0.0069(3) 0.0012(3)
O32 0.0326(9) 0.0626(11) 0.0511(11) 0.0115(8) -0.0022(8) -0.0093(9)
N1 0.0390(11) 0.0377(11) 0.0348(11) -0.0065(9) 0.0043(9) -0.0003(9)
N5 0.0455(12) 0.0359(11) 0.0315(10) -0.0051(9) 0.0073(10) -0.0039(9)
N33 0.0315(10) 0.0416(11) 0.0400(11) 0.0006(9) -0.0010(9) -0.0082(9)
C2 0.0339(12) 0.0335(12) 0.0345(12) 0.0016(10) 0.0009(10) -0.0011(10)
C3 0.0313(12) 0.0318(11) 0.0320(11) 0.0045(9) 0.0012(9) -0.0005(9)
C4 0.0314(12) 0.0307(11) 0.0354(12) -0.0024(9) 0.0042(9) -0.0024(10)
C6 0.0382(13) 0.0301(12) 0.0354(12) 0.0008(10) -0.0004(10) 0.0036(9)
C7 0.0371(13) 0.0371(12) 0.0256(11) -0.0020(10) 0.0038(9) -0.0005(9)
C8 0.0389(13) 0.0423(13) 0.0397(13) -0.0049(10) -0.0028(10) 0.0040(11)
C9 0.0394(14) 0.0560(16) 0.0495(15) 0.0007(12) -0.0062(12) 0.0067(14)
C10 0.0554(16) 0.0475(15) 0.0396(13) 0.0146(12) 0.0000(12) 0.0064(12)
C11 0.0601(17) 0.0340(13) 0.0413(13) -0.0011(12) 0.0010(12) 0.0019(11)
C12 0.0455(14) 0.0391(13) 0.0315(12) -0.0038(11) -0.0004(10) -0.0024(9)
C21 0.0555(16) 0.0491(15) 0.0353(13) -0.0048(13) 0.0019(12) 0.0045(11)
C31 0.0319(12) 0.0360(12) 0.0324(11) 0.0042(10) 0.0024(10) 0.0030(9)
C34 0.0439(15) 0.0580(17) 0.0548(16) -0.0015(13) -0.0089(12) -0.0160(14)
C35 0.060(2) 0.122(3) 0.0523(18) -0.013(2) -0.0114(15) 0.013(2)
C36 0.0333(13) 0.0455(14) 0.0538(16) 0.0040(11) 0.0059(11) -0.0131(12)
C37 0.058(2) 0.0505(18) 0.103(3) 0.0110(15) 0.0085(18) -0.0114(19)
Cl1' 0.0442(4) 0.0452(4) 0.1292(8) 0.0138(3) 0.0207(4) 0.0025(4)
Cl2' 0.0655(4) 0.0422(3) 0.0631(4) -0.0145(3) 0.0025(4) 0.0046(3)
S1' 0.0573(4) 0.0379(3) 0.0403(3) 0.0113(3) 0.0051(3) -0.0036(3)
O32' 0.0287(9) 0.0599(12) 0.0541(11) -0.0088(8) 0.0024(8) -0.0139(9)
N1' 0.0354(11) 0.0329(11) 0.0375(11) 0.0088(9) -0.0017(9) 0.0011(8)
N5' 0.0435(12) 0.0338(11) 0.0327(11) 0.0042(9) -0.0083(9) -0.0045(8)
N33' 0.0307(10) 0.0437(12) 0.0487(12) 0.0017(8) -0.0004(9) -0.0136(9)
C2' 0.0324(12) 0.0317(11) 0.0358(12) -0.0038(10) -0.0011(10) -0.0003(9)
C3' 0.0282(11) 0.0309(11) 0.0376(12) -0.0034(9) -0.0004(9) -0.0022(9)
C4' 0.0305(11) 0.0318(11) 0.0341(11) 0.0036(9) -0.0029(9) -0.0030(9)
C6' 0.0382(12) 0.0278(11) 0.0345(12) -0.0041(10) 0.0006(10) 0.0004(9)
C7' 0.0359(12) 0.0321(12) 0.0324(12) 0.0018(9) -0.0028(9) -0.0005(9)
C8' 0.0379(13) 0.0326(12) 0.0474(14) 0.0065(10) 0.0010(11) 0.0030(10)
C9' 0.0381(12) 0.0406(13) 0.0451(14) 0.0005(11) 0.0017(11) 0.0039(11)
C10' 0.0504(15) 0.0377(13) 0.0389(13) -0.0076(11) -0.0024(11) 0.0019(10)
C11' 0.0478(15) 0.0325(13) 0.0588(16) 0.0053(11) 0.0027(13) 0.0032(11)
C12' 0.0362(13) 0.0383(13) 0.0525(15) 0.0076(10) 0.0049(11) 0.0028(11)
C21' 0.0477(14) 0.0440(14) 0.0384(13) 0.0050(12) -0.0001(11) 0.0037(11)
C31' 0.0299(12) 0.0342(12) 0.0375(12) -0.0012(10) 0.0016(10) -0.0020(10)
C34' 0.0423(15) 0.0631(18) 0.0529(16) 0.0090(13) 0.0049(12) -0.0208(15)
C35' 0.077(2) 0.108(3) 0.078(3) 0.022(2) 0.028(2) 0.009(2)
C36' 0.0346(13) 0.0531(16) 0.0639(18) -0.0011(12) -0.0051(12) -0.0213(14)
C37' 0.065(2) 0.0558(19) 0.122(3) -0.0072(16) -0.017(2) -0.020(2)

loop_
_atom_type_symbol
_atom_type_description
_atom_type_scat_dispersion_real
_atom_type_scat_dispersion_imag
_atom_type_scat_source
C C 0.0033 0.0000 'International Tables Vol C Tables 4.2.6.8 and 6.1.1.4'
H H 0.0000 0.0000 'International Tables Vol C Tables 4.2.6.8 and 6.1.1.4'
N N 0.0061 0.0000 'International Tables Vol C Tables 4.2.6.8 and 6.1.1.4'
O O 0.0106 0.0000 'International Tables Vol C Tables 4.2.6.8 and 6.1.1.4'
Cl Cl 0.1484 0.0000 'International Tables Vol C Tables 4.2.6.8 and 6.1.1.4'
S S 0.1246 0.0000 'International Tables Vol C Tables 4.2.6.8 and 6.1.1.4'

loop_
_geom_angle_atom_site_label_1
_geom_angle_atom_site_label_2
_geom_angle_atom_site_label_3
_geom_angle
_geom_angle_publ_flag
C6 N1 C2 122.0(2) ?
C6 N1 H1N 118.8(15) ?
C2 N1 H1N 117.8(15) ?
C6 N5 C4 123.5(2) ?
C6 N5 H5N 119.1(19) ?
C4 N5 H5N 117.1(19) ?
C31 N33 C36 124.5(2) ?
C31 N33 C34 117.9(2) ?
C36 N33 C34 117.5(2) y
C3 C2 N1 119.9(2) ?
C3 C2 C21 126.3(2) ?
N1 C2 C21 113.7(2) ?
C2 C3 C31 122.6(2) ?
C2 C3 C4 117.9(2) ?
C31 C3 C4 118.7(2) ?
N5 C4 C3 108.67(19) ?
N5 C4 C7 111.8(2) ?
C3 C4 C7 109.45(18) ?
N5 C4 H4 109.0 ?
C3 C4 H4 109.0 ?
C7 C4 H4 109.0 ?
N5 C6 N1 116.1(2) ?
N5 C6 S1 123.73(19) ?
N1 C6 S1 120.09(19) ?
C8 C7 C12 116.9(2) ?
C8 C7 C4 122.1(2) ?
C12 C7 C4 121.0(2) ?
C9 C8 C7 121.9(2) ?
C9 C8 H8 119.0 ?
C7 C8 H8 119.0 ?
C10 C9 C8 119.4(2) ?
C10 C9 H9 120.3 ?
C8 C9 H9 120.3 ?
C9 C10 C11 121.0(2) ?
C9 C10 Cl2 120.2(2) ?
C11 C10 Cl2 118.9(2) ?
C10 C11 C12 118.7(2) ?
C10 C11 H11 120.6 ?
C12 C11 H11 120.6 ?
C11 C12 C7 122.0(2) ?
C11 C12 Cl1 117.3(2) ?
C7 C12 Cl1 120.6(2) ?
C2 C21 H21A 109.5 ?
C2 C21 H21B 109.5 ?
H21A C21 H21B 109.5 ?
C2 C21 H21C 109.5 ?
H21A C21 H21C 109.5 ?
H21B C21 H21C 109.5 ?
O32 C31 N33 121.0(2) ?
O32 C31 C3 118.8(2) ?
N33 C31 C3 120.18(19) ?
N33 C34 C35 112.3(3) ?
N33 C34 H34A 109.1 ?
C35 C34 H34A 109.1 ?
N33 C34 H34B 109.1 ?
C35 C34 H34B 109.1 ?
H34A C34 H34B 107.9 ?
C34 C35 H35A 109.5 ?
C34 C35 H35B 109.5 ?
H35A C35 H35B 109.5 ?
C34 C35 H35C 109.5 ?
H35A C35 H35C 109.5 ?
H35B C35 H35C 109.5 ?
N33 C36 C37 114.2(2) ?
N33 C36 H36A 108.7 ?
C37 C36 H36A 108.7 ?
N33 C36 H36B 108.7 ?
C37 C36 H36B 108.7 ?
H36A C36 H36B 107.6 ?
C36 C37 H37A 109.5 ?
C36 C37 H37B 109.5 ?
H37A C37 H37B 109.5 ?
C36 C37 H37C 109.5 ?
H37A C37 H37C 109.5 ?
H37B C37 H37C 109.5 ?
C6' N1' C2' 123.1(2) ?
C6' N1' H1'N 119.5(19) ?
C2' N1' H1'N 116.9(19) ?
C6' N5' C4' 123.2(2) ?
C6' N5' H5'N 115.1(17) ?
C4' N5' H5'N 117.0(17) ?
C31' N33' C34' 118.2(2) ?
C31' N33' C36' 124.9(2) ?
C34' N33' C36' 116.8(2) y
C3' C2' N1' 119.0(2) ?
C3' C2' C21' 126.4(2) ?
N1' C2' C21' 114.6(2) ?
C2' C3' C31' 122.4(2) ?
C2' C3' C4' 119.0(2) ?
C31' C3' C4' 117.74(19) ?
N5' C4' C3' 108.54(18) ?
N5' C4' C7' 111.46(19) ?
C3' C4' C7' 110.91(18) ?
N5' C4' H4' 108.6 ?
C3' C4' H4' 108.6 ?
C7' C4' H4' 108.6 ?
N5' C6' N1' 116.2(2) ?
N5' C6' S1' 122.73(18) ?
N1' C6' S1' 121.08(19) ?
C8' C7' C12' 116.4(2) ?
C8' C7' C4' 121.5(2) ?
C12' C7' C4' 122.2(2) ?
C7' C8' C9' 122.5(2) ?
C7' C8' H8' 118.8 ?
C9' C8' H8' 118.8 ?
C10' C9' C8' 118.2(2) ?
C10' C9' H9' 120.9 ?
C8' C9' H9' 120.9 ?
C11' C10' C9' 121.6(2) ?
C11' C10' Cl2' 119.1(2) ?
C9' C10' Cl2' 119.3(2) ?
C10' C11' C12' 118.5(2) ?
C10' C11' H11' 120.7 ?
C12' C11' H11' 120.7 ?
C11' C12' C7' 122.7(2) ?
C11' C12' Cl1' 117.53(19) ?
C7' C12' Cl1' 119.8(2) ?
C2' C21' H21D 109.5 ?
C2' C21' H21E 109.5 ?
H21D C21' H21E 109.5 ?
C2' C21' H21F 109.5 ?
H21D C21' H21F 109.5 ?
H21E C21' H21F 109.5 ?
O32' C31' N33' 121.0(2) ?
O32' C31' C3' 118.5(2) ?
N33' C31' C3' 120.5(2) ?
N33' C34' C35' 113.2(3) ?
N33' C34' H34C 108.9 ?
C35' C34' H34C 108.9 ?
N33' C34' H34D 108.9 ?
C35' C34' H34D 108.9 ?
H34C C34' H34D 107.8 ?
C34' C35' H35D 109.5 ?
C34' C35' H35E 109.5 ?
H35D C35' H35E 109.5 ?
C34' C35' H35F 109.5 ?
H35D C35' H35F 109.5 ?
H35E C35' H35F 109.5 ?
N33' C36' C37' 113.0(2) ?
N33' C36' H36C 109.0 ?
C37' C36' H36C 109.0 ?
N33' C36' H36D 109.0 ?
C37' C36' H36D 109.0 ?
H36C C36' H36D 107.8 ?
C36' C37' H37D 109.5 ?
C36' C37' H37E 109.5 ?
H37D C37' H37E 109.5 ?
C36' C37' H37F 109.5 ?
H37D C37' H37F 109.5 ?
H37E C37' H37F 109.5 ?

loop_
_geom_bond_atom_site_label_1
_geom_bond_atom_site_label_2
_geom_bond_distance
_geom_bond_publ_flag
Cl1 C12 1.735(3) y
Cl2 C10 1.738(3) y
S1 C6 1.678(2) ?
O32 C31 1.234(3) ?
N1 C6 1.353(3) ?
N1 C2 1.395(3) ?
N1 H1N 0.93(3) ?
N5 C6 1.322(3) ?
N5 C4 1.460(3) ?
N5 H5N 0.81(3) ?
N33 C31 1.339(3) ?
N33 C36 1.459(3) ?
N33 C34 1.463(3) ?
C2 C3 1.337(3) ?
C2 C21 1.499(3) ?
C3 C31 1.496(3) ?
C3 C4 1.517(3) ?
C4 C7 1.534(3) ?
C4 H4 0.9800 ?
C7 C8 1.388(3) ?
C7 C12 1.388(3) ?
C8 C9 1.372(4) ?
C8 H8 0.9300 ?
C9 C10 1.369(4) ?
C9 H9 0.9300 ?
C10 C11 1.374(4) ?
C11 C12 1.380(4) ?
C11 H11 0.9300 ?
C21 H21A 0.9600 ?
C21 H21B 0.9600 ?
C21 H21C 0.9600 ?
C34 C35 1.497(5) y
C34 H34A 0.9700 ?
C34 H34B 0.9700 ?
C35 H35A 0.9600 ?
C35 H35B 0.9600 ?
C35 H35C 0.9600 ?
C36 C37 1.515(4) ?
C36 H36A 0.9700 ?
C36 H36B 0.9700 ?
C37 H37A 0.9600 ?
C37 H37B 0.9600 ?
C37 H37C 0.9600 ?
Cl1' C12' 1.737(3) y
Cl2' C10' 1.742(3) y
S1' C6' 1.689(2) ?
O32' C31' 1.233(3) ?
N1' C6' 1.347(3) ?
N1' C2' 1.396(3) ?
N1' H1'N 0.78(3) ?
N5' C6' 1.328(3) ?
N5' C4' 1.457(3) ?
N5' H5'N 0.87(3) ?
N33' C31' 1.337(3) ?
N33' C34' 1.465(3) ?
N33' C36' 1.471(3) ?
C2' C3' 1.341(3) ?
C2' C21' 1.500(3) ?
C3' C31' 1.492(3) ?
C3' C4' 1.517(3) ?
C4' C7' 1.530(3) ?
C4' H4' 0.9800 ?
C7' C8' 1.384(3) ?
C7' C12' 1.391(3) ?
C8' C9' 1.392(4) ?
C8' H8' 0.9300 ?
C9' C10' 1.373(4) ?
C9' H9' 0.9300 ?
C10' C11' 1.373(4) ?
C11' C12' 1.377(4) ?
C11' H11' 0.9300 ?
C21' H21D 0.9600 ?
C21' H21E 0.9600 ?
C21' H21F 0.9600 ?
C34' C35' 1.470(5) y
C34' H34C 0.9700 ?
C34' H34D 0.9700 ?
C35' H35D 0.9600 ?
C35' H35E 0.9600 ?
C35' H35F 0.9600 ?
C36' C37' 1.508(4) ?
C36' H36C 0.9700 ?
C36' H36D 0.9700 ?
C37' H37D 0.9600 ?
C37' H37E 0.9600 ?
C37' H37F 0.9600 ?

loop_
_geom_hbond_atom_site_label_D
_geom_hbond_atom_site_label_H
_geom_hbond_atom_site_label_A
_geom_hbond_site_symmetry_A
_geom_hbond_distance_DH
_geom_hbond_distance_HA
_geom_hbond_distance_DA
_geom_hbond_angle_DHA
N5' H5'N S1 . 0.87(3) 2.45(3) 3.239(2) 151(2)
N1' H1'N O32' 3_455 0.78(3) 2.05(3) 2.813(3) 169(3)
N5 H5N S1' 3 0.81(3) 2.65(3) 3.430(2) 162(2)
N1 H1N O32 3_455 0.93(3) 1.87(3) 2.791(3) 169(2)

loop_
_geom_torsion_atom_site_label_1
_geom_torsion_atom_site_label_2
_geom_torsion_atom_site_label_3
_geom_torsion_atom_site_label_4
_geom_torsion
C6 N1 C2 C3 21.5(4)
C6 N1 C2 C21 -154.9(2)
N1 C2 C3 C31 -167.5(2)
C21 C2 C3 C31 8.4(4)
N1 C2 C3 C4 2.7(3)
C21 C2 C3 C4 178.6(2)
C6 N5 C4 C3 36.7(3)
C6 N5 C4 C7 -84.2(3)
C2 C3 C4 N5 -28.2(3)
C31 C3 C4 N5 142.5(2)
C2 C3 C4 C7 94.1(2)
C31 C3 C4 C7 -95.2(2)
C4 N5 C6 N1 -16.5(4)
C4 N5 C6 S1 165.70(19)
C2 N1 C6 N5 -14.9(3)
C2 N1 C6 S1 163.05(19)
N5 C4 C7 C8 24.7(3)
C3 C4 C7 C8 -95.7(3)
N5 C4 C7 C12 -158.6(2)
C3 C4 C7 C12 81.0(3)
C12 C7 C8 C9 -2.7(4)
C4 C7 C8 C9 174.2(2)
C7 C8 C9 C10 -0.2(4)
C8 C9 C10 C11 2.3(4)
C8 C9 C10 Cl2 -179.0(2)
C9 C10 C11 C12 -1.5(4)
Cl2 C10 C11 C12 179.9(2)
C10 C11 C12 C7 -1.5(4)
C10 C11 C12 Cl1 176.6(2)
C8 C7 C12 C11 3.6(4)
C4 C7 C12 C11 -173.3(2)
C8 C7 C12 Cl1 -174.53(18)
C4 C7 C12 Cl1 8.6(3)
C36 N33 C31 O32 175.0(2)
C34 N33 C31 O32 -8.4(4)
C36 N33 C31 C3 -6.1(4)
C34 N33 C31 C3 170.5(2)
C2 C3 C31 O32 110.3(3)
C4 C3 C31 O32 -59.9(3)
C2 C3 C31 N33 -68.6(3)
C4 C3 C31 N33 121.2(2)
C31 N33 C34 C35 -86.1(3)
C36 N33 C34 C35 90.7(3)
C31 N33 C36 C37 -124.4(3)
C34 N33 C36 C37 59.0(4)
C6' N1' C2' C3' 18.2(3)
C6' N1' C2' C21' -159.5(2)
N1' C2' C3' C31' -167.0(2)
C21' C2' C3' C31' 10.3(4)
N1' C2' C3' C4' 2.3(3)
C21' C2' C3' C4' 179.6(2)
C6' N5' C4' C3' 37.3(3)
C6' N5' C4' C7' -85.2(3)
C2' C3' C4' N5' -26.5(3)
C31' C3' C4' N5' 143.3(2)
C2' C3' C4' C7' 96.3(2)
C31' C3' C4' C7' -93.9(2)
C4' N5' C6' N1' -20.8(3)
C4' N5' C6' S1' 159.78(18)
C2' N1' C6' N5' -9.3(3)
C2' N1' C6' S1' 170.10(18)
N5' C4' C7' C8' 30.9(3)
C3' C4' C7' C8' -90.2(3)
N5' C4' C7' C12' -150.3(2)
C3' C4' C7' C12' 88.6(3)
C12' C7' C8' C9' -2.2(4)
C4' C7' C8' C9' 176.6(2)
C7' C8' C9' C10' -0.2(4)
C8' C9' C10' C11' 2.4(4)
C8' C9' C10' Cl2' -177.1(2)
C9' C10' C11' C12' -1.9(4)
Cl2' C10' C11' C12' 177.5(2)
C10' C11' C12' C7' -0.7(4)
C10' C11' C12' Cl1' 179.4(2)
C8' C7' C12' C11' 2.7(4)
C4' C7' C12' C11' -176.1(2)
C8' C7' C12' Cl1' -177.36(19)
C4' C7' C12' Cl1' 3.8(3)
C34' N33' C31' O32' -9.5(4)
C36' N33' C31' O32' 173.6(3)
C34' N33' C31' C3' 168.7(2)
C36' N33' C31' C3' -8.2(4)
C2' C3' C31' O32' 109.5(3)
C4' C3' C31' O32' -60.0(3)
C2' C3' C31' N33' -68.8(3)
C4' C3' C31' N33' 121.8(2)
C31' N33' C34' C35' -86.8(4)
C36' N33' C34' C35' 90.3(4)
C31' N33' C36' C37' -118.9(3)
C34' N33' C36' C37' 64.2(4)

loop_
_cod_related_entry_id
_cod_related_entry_database
_cod_related_entry_code
1 ChemSpider 2212585
